data_2104551
loop_
_publ_author_name
'Marsh, Richard E.'

_publ_section_title
;
 Space groups <i>P</i>1 and <i>Cc</i>: how are they doing?
;
_journal_coeditor_code BK5088
_journal_issue 6
_journal_name_full 'Acta Crystallographica Section B'
_journal_page_first 782
_journal_page_last 783
_journal_paper_doi 10.1107/S0108768109046448
_journal_volume 65
_journal_year 2009
_chemical_formula_sum 'C36 H48 Cl4 Cu2 N4 O4'
_chemical_formula_weight 869.66
_chemical_name_common trans-(1,4-bis((S)-4-isopropyl-4,5-dihydrooxazol-2-yl)benzene)2Cu2Cl4
_chemical_name_systematic
;
trans-bis(mu(2)-(1,4-bis((S)-4-isopropyl-4,5-dihydro-oxazol-2-yl)benzene))-
tetrachloro-di-copper(ii)
;
_space_group_IT_number 4
_symmetry_cell_setting monoclinic
_symmetry_space_group_name_Hall 'P 2yb'
_symmetry_space_group_name_H-M 'P 1 21 1'
_cell_angle_alpha 90.0
_cell_angle_beta 90.024(2)
_cell_angle_gamma 90.0
_cell_formula_units_Z 2
_cell_length_a 13.6779(13)
_cell_length_b 10.8762(10)
_cell_length_c 16.0769(14)
_cell_measurement_temperature 173(2)
_cell_volume 2391.7(4)
_diffrn_ambient_temperature 173(2)
_diffrn_measurement_device_type 'Bruker SMART APEX'
_diffrn_radiation_monochromator graphite
_diffrn_radiation_source 'fine-focus sealed tube'
_diffrn_radiation_type MoK\a
_diffrn_radiation_wavelength 0.71073
_exptl_crystal_colour yellow
_exptl_crystal_density_diffrn 1.208
_exptl_crystal_density_method 'not measured'
_exptl_crystal_description prism
_exptl_crystal_F_000 900
_exptl_crystal_size_max 0.20
_exptl_crystal_size_mid 0.20
_exptl_crystal_size_min 0.20
_cod_data_source_file bk5088.cif
_cod_data_source_block JECROZ
_cod_original_sg_symbol_H-M P21
_cod_database_code 2104551

loop_
_symmetry_equiv_pos_as_xyz
'x, y, z'
'-x, 1/2+y, -z'

loop_
_atom_site_label
_atom_site_type_symbol
_atom_site_fract_x
_atom_site_fract_y
_atom_site_fract_z
_atom_site_occupancy
Cu1 Cu 0.74865 1.06690 0.07894 1
Cu2 Cu 0.32359 0.70156 0.32462 1
Cl1 Cl 0.68230 1.17547 -0.02525 1
Cl2 Cl 0.88926 1.02298 0.14174 1
Cl3 Cl 0.28114 0.52476 0.26354 1
Cl4 Cl 0.29268 0.81409 0.43848 1
C1 C 0.6372 0.7842 0.1152 1
C2 C 0.5464 0.7293 0.1182 1
H1 H 0.5079 0.7227 0.0694 1
C3 C 0.5114 0.6834 0.1940 1
H2 H 0.4492 0.6450 0.1968 1
C4 C 0.5686 0.6944 0.2645 1
C5 C 0.6602 0.7518 0.2600 1
H3 H 0.6994 0.7589 0.3084 1
C6 C 0.6932 0.7978 0.1853 1
H4 H 0.7546 0.8387 0.1824 1
C7 C 0.6756 0.8194 0.0327 1
N1 N 0.7338 0.9094 0.0167 1
O1 O 0.6512 0.7455 -0.0296 1
C8 C 0.6944 0.7998 -0.1047 1
H5 H 0.6438 0.8412 -0.1388 1
H6 H 0.7268 0.7362 -0.1390 1
C9 C 0.7688 0.8926 -0.0716 1
H7 H 0.7620 0.9719 -0.1025 1
C10 C 0.8740 0.8516 -0.0734 1
H8 H 0.9174 0.9174 -0.0504 1
C11 C 0.9044 0.8208 -0.1707 1
H9 H 0.8546 0.7688 -0.1960 1
H10 H 0.9670 0.7782 -0.1718 1
H11 H 0.9096 0.8972 -0.2020 1
C12 C 0.8902 0.7291 -0.0258 1
H12 H 0.8744 0.7408 0.0331 1
H13 H 0.9586 0.7038 -0.0312 1
H14 H 0.8478 0.6654 -0.0492 1
C13 C 0.5352 0.6438 0.3453 1
N2 N 0.4470 0.6368 0.3724 1
O2 O 0.6068 0.5984 0.3934 1
C14 C 0.5606 0.5648 0.4716 1
H15 H 0.5797 0.6224 0.5165 1
H16 H 0.5790 0.4803 0.4883 1
C15 C 0.4504 0.5736 0.4536 1
H17 H 0.4194 0.6278 0.4963 1
C16 C 0.3958 0.4501 0.4518 1
H18 H 0.3275 0.4676 0.4329 1
C17 C 0.4380 0.3568 0.3926 1
H19 H 0.4988 0.3234 0.4158 1
H20 H 0.4520 0.3964 0.3391 1
H21 H 0.3910 0.2900 0.3842 1
C18 C 0.3887 0.3976 0.5382 1
H22 H 0.3576 0.3166 0.5360 1
H23 H 0.3498 0.4524 0.5732 1
H24 H 0.4544 0.3894 0.5618 1
C19 C 0.5434 1.0967 0.2112 1
C20 C 0.5050 1.0647 0.1346 1
H25 H 0.5386 1.0876 0.0853 1
C21 C 0.4180 0.9996 0.1290 1
H26 H 0.3906 0.9807 0.0763 1
C22 C 0.3710 0.9622 0.2019 1
C23 C 0.4108 0.9910 0.2790 1
H27 H 0.3804 0.9634 0.3288 1
C24 C 0.4946 1.0603 0.2823 1
H28 H 0.5199 1.0838 0.3350 1
N3 N 0.7052 1.1795 0.1704 1
C25 C 0.6328 1.1738 0.2180 1
O3 O 0.6314 1.2504 0.2845 1
C26 C 0.7206 1.3160 0.2826 1
H29 H 0.7631 1.2912 0.3295 1
H30 H 0.7086 1.4056 0.2860 1
C27 C 0.7697 1.2819 0.1969 1
H31 H 0.8376 1.2508 0.2064 1
C28 C 0.7717 1.3846 0.1380 1
H32 H 0.8010 1.3545 0.0847 1
C29 C 0.8403 1.4830 0.1748 1
H33 H 0.8043 1.5327 0.2154 1
H34 H 0.8645 1.5362 0.1302 1
H35 H 0.8956 1.4428 0.2024 1
C30 C 0.6667 1.4324 0.1192 1
H36 H 0.6282 1.3666 0.0934 1
H37 H 0.6704 1.5026 0.0811 1
H38 H 0.6354 1.4581 0.1711 1
N4 N 0.2499 0.8032 0.2422 1
C31 C 0.2787 0.8942 0.1964 1
O4 O 0.2172 0.9338 0.1371 1
C32 C 0.1338 0.8511 0.1386 1
H39 H 0.1322 0.7996 0.0878 1
H40 H 0.0720 0.8980 0.1422 1
C33 C 0.1483 0.7693 0.2178 1
H41 H 0.1473 0.6809 0.2008 1
C34 C 0.0792 0.7870 0.2864 1
H42 H 0.1030 0.7370 0.3346 1
C35 C 0.0722 0.9173 0.3146 1
H43 H 0.1362 0.9451 0.3344 1
H44 H 0.0247 0.9234 0.3600 1
H45 H 0.0512 0.9690 0.2682 1
C36 C -0.0210 0.7422 0.2644 1
H46 H -0.0512 0.7996 0.2252 1
H47 H -0.0609 0.7370 0.3146 1
H48 H -0.0162 0.6608 0.2386 1

loop_
_geom_angle_atom_site_label_1
_geom_angle_atom_site_label_2
_geom_angle_atom_site_label_3
_geom_angle
_geom_angle_site_symmetry_1
_geom_angle_site_symmetry_2
_geom_angle_site_symmetry_3
_geom_angle_publ_flag
Cl1 Cu1 Cl2 143.36 . . . yes
Cl1 Cu1 N1 92.09 . . . yes
Cl1 Cu1 N3 96.10 . . . yes
Cl2 Cu1 N1 97.54 . . . yes
Cl2 Cu1 N3 93.14 . . . yes
N1 Cu1 N3 149.65 . . . yes
Cl3 Cu2 Cl4 141.17 . . . yes
Cl3 Cu2 N2 94.90 . . . yes
Cl3 Cu2 N4 93.08 . . . yes
Cl4 Cu2 N2 92.20 . . . yes
Cl4 Cu2 N4 98.29 . . . yes
N2 Cu2 N4 151.91 . . . yes
C7 O1 C8 106.01 . . . yes
C13 O2 C14 105.87 . . . yes
C25 O3 C26 106.30 . . . yes
C31 O4 C32 106.34 . . . yes
Cu1 N1 C7 127.99 . . . yes
Cu1 N1 C9 122.93 . . . yes
C7 N1 C9 106.99 . . . yes
Cu2 N2 C13 130.28 . . . yes
Cu2 N2 C15 122.30 . . . yes
C13 N2 C15 107.35 . . . yes
Cu1 N3 C25 130.73 . . . yes
Cu1 N3 C27 119.54 . . . yes
C25 N3 C27 109.38 . . . yes
Cu2 N4 C31 130.27 . . . yes
Cu2 N4 C33 120.52 . . . yes
C31 N4 C33 108.86 . . . yes
C2 C1 C6 121.41 . . . no
C2 C1 C7 117.66 . . . no
C6 C1 C7 120.77 . . . no
C1 C2 C3 119.52 . . . no
C2 C3 C4 119.26 . . . no
C3 C4 C5 120.13 . . . no
C3 C4 C13 120.78 . . . no
C5 C4 C13 119.09 . . . no
C4 C5 C6 120.00 . . . no
C1 C6 C5 119.65 . . . no
O1 C7 N1 117.71 . . . yes
O1 C7 C1 115.56 . . . yes
N1 C7 C1 126.61 . . . yes
O1 C8 C9 104.32 . . . yes
N1 C9 C8 101.30 . . . yes
N1 C9 C10 110.93 . . . yes
C8 C9 C10 115.69 . . . no
C9 C10 C11 108.59 . . . no
C9 C10 C12 112.38 . . . no
C11 C10 C12 104.87 . . . no
O2 C13 N2 117.90 . . . yes
O2 C13 C4 114.60 . . . yes
N2 C13 C4 127.48 . . . yes
O2 C14 C15 104.36 . . . yes
N2 C15 C14 103.06 . . . yes
N2 C15 C16 112.03 . . . yes
C14 C15 C16 115.17 . . . no
C15 C16 C17 114.47 . . . no
C15 C16 C18 110.22 . . . no
C17 C16 C18 110.64 . . . no
C20 C19 C24 118.75 . . . no
C20 C19 C25 121.29 . . . no
C24 C19 C25 119.89 . . . no
C19 C20 C21 120.76 . . . no
C20 C21 C22 119.27 . . . no
C21 C22 C23 120.16 . . . no
C21 C22 C31 119.52 . . . no
C23 C22 C31 120.31 . . . no
C22 C23 C24 119.02 . . . no
C19 C24 C23 121.93 . . . no
O3 C25 N3 117.56 . . . yes
O3 C25 C19 113.13 . . . yes
N3 C25 C19 129.28 . . . yes
O3 C26 C27 105.55 . . . yes
N3 C27 C26 100.02 . . . yes
N3 C27 C28 113.47 . . . yes
C26 C27 C28 113.17 . . . no
C27 C28 C29 107.03 . . . no
C27 C28 C30 111.27 . . . no
C29 C28 C30 113.83 . . . no
O4 C31 N4 117.28 . . . yes
O4 C31 C22 114.86 . . . yes
N4 C31 C22 127.84 . . . yes
O4 C32 C33 105.43 . . . yes
N4 C33 C32 101.03 . . . yes
N4 C33 C34 111.78 . . . yes
C32 C33 C34 117.12 . . . no
C33 C34 C35 113.28 . . . no
C33 C34 C36 111.73 . . . no
C35 C34 C36 108.81 . . . no
C1 C2 H1 120.00 . . . no
C3 C2 H1 120.00 . . . no
C2 C3 H2 120.00 . . . no
C4 C3 H2 120.00 . . . no
C4 C5 H3 120.00 . . . no
C6 C5 H3 120.00 . . . no
C1 C6 H4 120.00 . . . no
C5 C6 H4 120.00 . . . no
O1 C8 H5 111.00 . . . no
O1 C8 H6 111.00 . . . no
C9 C8 H5 111.00 . . . no
C9 C8 H6 111.00 . . . no
H5 C8 H6 109.00 . . . no
N1 C9 H7 109.00 . . . no
C8 C9 H7 110.00 . . . no
C10 C9 H7 110.00 . . . no
C9 C10 H8 110.00 . . . no
C11 C10 H8 110.00 . . . no
C12 C10 H8 110.00 . . . no
C10 C11 H9 110.00 . . . no
C10 C11 H10 110.00 . . . no
C10 C11 H11 110.00 . . . no
H9 C11 H10 109.00 . . . no
H9 C11 H11 109.00 . . . no
H10 C11 H11 109.00 . . . no
C10 C12 H12 109.00 . . . no
C10 C12 H13 109.00 . . . no
C10 C12 H14 109.00 . . . no
H12 C12 H13 109.00 . . . no
H12 C12 H14 109.00 . . . no
H13 C12 H14 109.00 . . . no
O2 C14 H15 111.00 . . . no
O2 C14 H16 111.00 . . . no
C15 C14 H15 111.00 . . . no
C15 C14 H16 111.00 . . . no
H15 C14 H16 109.00 . . . no
N2 C15 H17 109.00 . . . no
C14 C15 H17 109.00 . . . no
C16 C15 H17 109.00 . . . no
C15 C16 H18 107.00 . . . no
C17 C16 H18 107.00 . . . no
C18 C16 H18 107.00 . . . no
C16 C17 H19 110.00 . . . no
C16 C17 H20 109.00 . . . no
C16 C17 H21 110.00 . . . no
H19 C17 H20 109.00 . . . no
H19 C17 H21 110.00 . . . no
H20 C17 H21 109.00 . . . no
C16 C18 H22 110.00 . . . no
C16 C18 H23 110.00 . . . no
C16 C18 H24 109.00 . . . no
H22 C18 H23 109.00 . . . no
H22 C18 H24 109.00 . . . no
H23 C18 H24 109.00 . . . no
C19 C20 H25 120.00 . . . no
C21 C20 H25 120.00 . . . no
C20 C21 H26 120.00 . . . no
C22 C21 H26 120.00 . . . no
C22 C23 H27 121.00 . . . no
C24 C23 H27 120.00 . . . no
C19 C24 H28 119.00 . . . no
C23 C24 H28 119.00 . . . no
O3 C26 H29 111.00 . . . no
O3 C26 H30 111.00 . . . no
C27 C26 H29 111.00 . . . no
C27 C26 H30 111.00 . . . no
H29 C26 H30 109.00 . . . no
N3 C27 H31 110.00 . . . no
C26 C27 H31 110.00 . . . no
C28 C27 H31 110.00 . . . no
C27 C28 H32 108.00 . . . no
C29 C28 H32 108.00 . . . no
C30 C28 H32 108.00 . . . no
C28 C29 H33 109.00 . . . no
C28 C29 H34 110.00 . . . no
C28 C29 H35 109.00 . . . no
H33 C29 H34 109.00 . . . no
H33 C29 H35 109.00 . . . no
H34 C29 H35 110.00 . . . no
C28 C30 H36 109.00 . . . no
C28 C30 H37 109.00 . . . no
C28 C30 H38 109.00 . . . no
H36 C30 H37 109.00 . . . no
H36 C30 H38 110.00 . . . no
H37 C30 H38 109.00 . . . no
O4 C32 H39 111.00 . . . no
O4 C32 H40 111.00 . . . no
C33 C32 H39 111.00 . . . no
C33 C32 H40 111.00 . . . no
H39 C32 H40 109.00 . . . no
N4 C33 H41 109.00 . . . no
C32 C33 H41 109.00 . . . no
C34 C33 H41 109.00 . . . no
C33 C34 H42 108.00 . . . no
C35 C34 H42 107.00 . . . no
C36 C34 H42 108.00 . . . no
C34 C35 H43 110.00 . . . no
C34 C35 H44 109.00 . . . no
C34 C35 H45 109.00 . . . no
H43 C35 H44 109.00 . . . no
H43 C35 H45 109.00 . . . no
H44 C35 H45 110.00 . . . no
C34 C36 H46 109.00 . . . no
C34 C36 H47 110.00 . . . no
C34 C36 H48 109.00 . . . no
H46 C36 H47 109.00 . . . no
H46 C36 H48 109.00 . . . no
H47 C36 H48 110.00 . . . no

loop_
_geom_bond_atom_site_label_1
_geom_bond_atom_site_label_2
_geom_bond_distance
_geom_bond_site_symmetry_1
_geom_bond_site_symmetry_2
_geom_bond_publ_flag
Cu1 Cl1 2.2411 . . yes
Cu1 Cl2 2.2237 . . yes
Cu1 N1 1.9942 . . yes
Cu1 N3 2.0039 . . yes
Cu2 Cl3 2.2357 . . yes
Cu2 Cl4 2.2423 . . yes
Cu2 N2 1.9835 . . yes
Cu2 N4 1.9982 . . yes
O1 C7 1.3268 . . yes
O1 C8 1.4684 . . yes
O2 C13 1.3417 . . yes
O2 C14 1.4540 . . yes
O3 C25 1.3555 . . yes
O3 C26 1.4137 . . yes
O4 C31 1.3421 . . yes
O4 C32 1.4529 . . yes
N1 C7 1.2877 . . yes
N1 C9 1.5094 . . yes
N2 C13 1.2851 . . yes
N2 C15 1.4761 . . yes
N3 C25 1.2533 . . yes
N3 C27 1.4832 . . yes
N4 C31 1.2951 . . yes
N4 C33 1.4902 . . yes
C1 C2 1.3789 . . no
C1 C6 1.3704 . . no
C1 C7 1.4772 . . no
C2 C3 1.4014 . . no
C3 C4 1.3821 . . no
C4 C5 1.4017 . . no
C4 C13 1.4831 . . no
C5 C6 1.3772 . . no
C8 C9 1.5287 . . no
C9 C10 1.5067 . . no
C10 C11 1.6531 . . no
C10 C12 1.5523 . . no
C14 C15 1.5377 . . no
C15 C16 1.5371 . . no
C16 C17 1.5064 . . no
C16 C18 1.5050 . . no
C19 C20 1.3831 . . no
C19 C24 1.3818 . . no
C19 C25 1.4867 . . no
C20 C21 1.3876 . . no
C21 C22 1.3975 . . no
C22 C23 1.3894 . . no
C22 C31 1.4658 . . no
C23 C24 1.3728 . . no
C26 C27 1.5772 . . no
C27 C28 1.4646 . . no
C28 C29 1.5412 . . no
C28 C30 1.5569 . . no
C32 C33 1.5659 . . no
C33 C34 1.4655 . . no
C34 C35 1.4910 . . no
C34 C36 1.4968 . . no
C2 H1 0.9500 . . no
C3 H2 0.9500 . . no
C5 H3 0.9500 . . no
C6 H4 0.9500 . . no
C8 H5 0.9900 . . no
C8 H6 0.9900 . . no
C9 H7 1.0000 . . no
C10 H8 1.0000 . . no
C11 H9 0.9700 . . no
C11 H10 0.9700 . . no
C11 H11 0.9700 . . no
C12 H12 0.9800 . . no
C12 H13 0.9800 . . no
C12 H14 0.9800 . . no
C14 H15 0.9900 . . no
C14 H16 0.9900 . . no
C15 H17 1.0000 . . no
C16 H18 1.0000 . . no
C17 H19 0.9800 . . no
C17 H20 0.9800 . . no
C17 H21 0.9800 . . no
C18 H22 0.9800 . . no
C18 H23 0.9800 . . no
C18 H24 0.9800 . . no
C20 H25 0.9500 . . no
C21 H26 0.9500 . . no
C23 H27 0.9500 . . no
C24 H28 0.9500 . . no
C26 H29 0.9900 . . no
C26 H30 0.9900 . . no
C27 H31 1.0000 . . no
C28 H32 1.0000 . . no
C29 H33 0.9800 . . no
C29 H34 0.9800 . . no
C29 H35 0.9800 . . no
C30 H36 0.9800 . . no
C30 H37 0.9800 . . no
C30 H38 0.9800 . . no
C32 H39 0.9900 . . no
C32 H40 0.9900 . . no
C33 H41 1.0000 . . no
C34 H42 1.0000 . . no
C35 H43 0.9800 . . no
C35 H44 0.9800 . . no
C35 H45 0.9800 . . no
C36 H46 0.9800 . . no
C36 H47 0.9800 . . no
C36 H48 0.9800 . . no
